data_4340811
loop_
_publ_author_name
'Berenguer, Jes\'us R'
'Lalinde, Elena'
'Mart\'in, Antonio'
'Moreno, M. Teresa'
'Ruiz, Santiago'
'S\'anchez, Sergio'
'Shahsavari, Hamid R.'

_publ_section_title
;
 Photophysical Responses in Pt2Pb Clusters Driven by Solvent Interactions
 and Structural Changes in the Pb(II) Environment.
;
_journal_issue 16
_journal_name_full 'Inorganic chemistry'
_journal_page_first 8770
_journal_page_last 8785
_journal_paper_doi 10.1021/ic501458q
_journal_volume 53
_journal_year 2014
_chemical_formula_sum 'C50.9 H23.8 Cl1.8 F16 N4 Pb Pt2 S2'
_chemical_formula_weight 1720.6646
_chemical_name_common 'Compound X'
_chemical_name_systematic
;
 ?
;
_space_group_IT_number 15
_symmetry_cell_setting monoclinic
_symmetry_space_group_name_Hall '-C 2yc'
_symmetry_space_group_name_H-M 'C 1 2/c 1'
_atom_sites_solution_hydrogens geom
_atom_sites_solution_primary direct
_atom_sites_solution_secondary difmap
_audit_conform_dict_location ftp://ftp.iucr.org/pub/cif_core.dic
_audit_conform_dict_name cif_core.dic
_audit_conform_dict_version 2.4
_audit_creation_date 2013-09-11T14:57:06-00:00
_audit_creation_method 'WinGX routine CIF_UPDATE'
_cell_angle_alpha 90
_cell_angle_beta 118.915(2)
_cell_angle_gamma 90
_cell_formula_units_Z 8
_cell_length_a 24.4445(7)
_cell_length_b 19.6760(6)
_cell_length_c 25.1616(6)
_cell_measurement_reflns_used 12307
_cell_measurement_temperature 173.0(10)
_cell_volume 10593.3(5)
_computing_cell_refinement 'HKL Scalepack (Otwinowski & Minor 1997)'
_computing_data_collection 'Collect (Bruker AXS BV, 1997-2004)'
_computing_data_reduction 'HKL Denzo and Scalepack (Otwinowski & Minor 1997)'
_computing_structure_refinement 'SHELXL-97 (Sheldrick, 2008)'
_diffrn_ambient_temperature 173.0(10)
_diffrn_detector_area_resol_mean 9
_diffrn_measured_fraction_theta_full 0.995
_diffrn_measured_fraction_theta_max 0.995
_diffrn_measurement_device '95mm CCD camera on \k-goniostat'
_diffrn_measurement_device_type KappaCCD
_diffrn_measurement_method CCD
_diffrn_orient_matrix_type 'by Bruker AXS Collect from scalepack cell'
_diffrn_orient_matrix_UB_11 0.0147579
_diffrn_orient_matrix_UB_12 -0.045951
_diffrn_orient_matrix_UB_13 0.0183703
_diffrn_orient_matrix_UB_21 0.028666
_diffrn_orient_matrix_UB_22 0.0216476
_diffrn_orient_matrix_UB_23 0.0398982
_diffrn_orient_matrix_UB_31 -0.0338323
_diffrn_orient_matrix_UB_32 -0.0017023
_diffrn_orient_matrix_UB_33 0.0114938
_diffrn_radiation_monochromator graphite
_diffrn_radiation_type MoK\a
_diffrn_radiation_wavelength 0.71073
_diffrn_reflns_av_unetI/netI 0.0325
_diffrn_reflns_limit_h_max 26
_diffrn_reflns_limit_h_min -29
_diffrn_reflns_limit_k_max 23
_diffrn_reflns_limit_k_min 0
_diffrn_reflns_limit_l_max 30
_diffrn_reflns_limit_l_min 0
_diffrn_reflns_number 9988
_diffrn_reflns_theta_full 25.68
_diffrn_reflns_theta_max 25.68
_diffrn_reflns_theta_min 1.92
_exptl_absorpt_coefficient_mu 8.613
_exptl_absorpt_correction_T_max 0.2346
_exptl_absorpt_correction_T_min 0.2039
_exptl_absorpt_correction_type multi-scan
_exptl_absorpt_process_details
;
        [c.f. r.h. blessing, acta cryst. (1995), a51, 33-38]
;
_exptl_crystal_colour orange
_exptl_crystal_density_diffrn 2.158
_exptl_crystal_density_method 'not measured'
_exptl_crystal_description block
_exptl_crystal_F_000 6112
_exptl_crystal_size_max 0.2
_exptl_crystal_size_mid 0.2
_exptl_crystal_size_min 0.15
_platon_squeeze_details
;
platon (Spek 1995)
;
_refine_diff_density_max 1.007
_refine_diff_density_min -1.162
_refine_diff_density_rms 0.141
_refine_ls_extinction_method none
_refine_ls_goodness_of_fit_ref 1.058
_refine_ls_hydrogen_treatment constr
_refine_ls_matrix_type full
_refine_ls_number_parameters 667
_refine_ls_number_reflns 9988
_refine_ls_number_restraints 6
_refine_ls_restrained_S_all 1.06
_refine_ls_R_factor_all 0.0507
_refine_ls_R_factor_gt 0.0353
_refine_ls_shift/su_max 0.001
_refine_ls_shift/su_mean 0
_refine_ls_structure_factor_coef Fsqd
_refine_ls_weighting_details 'calc w=1/[\s^2^(Fo^2^)+(0.0221P)^2^+123.0652P] where P=(Fo^2^+2Fc^2^)/3'
_refine_ls_weighting_scheme calc
_refine_ls_wR_factor_gt 0.0687
_refine_ls_wR_factor_ref 0.0729
_reflns_number_gt 8243
_reflns_number_total 9988
_reflns_threshold_expression >2\s(I)
_cod_data_source_file ic501458q_si_003.cif
_cod_data_source_block 4_0.9CH2Cl2
_cod_depositor_comments 'Adding full bibliography for 4340810--4340817.cif.'
_cod_original_sg_symbol_H-M 'C 2/c'
_cod_database_code 4340811

loop_
_symmetry_equiv_pos_as_xyz
'x, y, z'
'-x, y, -z+1/2'
'x+1/2, y+1/2, z'
'-x+1/2, y+1/2, -z+1/2'
'-x, -y, -z'
'x, -y, z-1/2'
'-x+1/2, -y+1/2, -z'
'x+1/2, -y+1/2, z-1/2'

loop_
_atom_site_label
_atom_site_type_symbol
_atom_site_fract_x
_atom_site_fract_y
_atom_site_fract_z
_atom_site_U_iso_or_equiv
_atom_site_adp_type
_atom_site_occupancy
_atom_site_symmetry_multiplicity
_atom_site_calc_flag
_atom_site_refinement_flags
_atom_site_disorder_assembly
_atom_site_disorder_group
Pt1 Pt 0.055309(12) 0.389146(13) 0.931251(12) 0.03063(7) Uani 1 1 d . . .
Pt2 Pt -0.052728(12) 0.134279(14) 0.897618(12) 0.03455(7) Uani 1 1 d . . .
Pb1 Pb -0.014735(11) 0.275146(13) 0.872100(11) 0.03193(7) Uani 1 1 d . . .
S1 S 0.12796(9) 0.31744(10) 1.01002(8) 0.0433(4) Uani 1 1 d . . .
S2 S -0.05470(9) 0.23207(9) 0.95473(8) 0.0447(4) Uani 1 1 d . . .
N1 N -0.0009(3) 0.4025(3) 0.9722(3) 0.0353(13) Uani 1 1 d . . .
N2 N 0.0907(2) 0.2211(3) 0.9238(2) 0.0328(12) Uani 1 1 d . . .
N3 N 0.0250(3) 0.0979(3) 0.9766(3) 0.0405(14) Uani 1 1 d . . .
N4 N -0.1266(2) 0.3153(3) 0.8658(2) 0.0331(13) Uani 1 1 d . . .
C2 C 0.0053(4) 0.3756(4) 1.0231(3) 0.0406(17) Uani 1 1 d . . .
H2 H 0.0387 0.3464 1.0452 0.049 Uiso 1 1 calc R . .
C3 C -0.0358(4) 0.3894(4) 1.0443(4) 0.051(2) Uani 1 1 d . . .
H3 H -0.0296 0.37 1.0806 0.061 Uiso 1 1 calc R . .
C4 C -0.0854(4) 0.4311(4) 1.0128(4) 0.051(2) Uani 1 1 d . . .
H4 H -0.1136 0.4396 1.0269 0.061 Uiso 1 1 calc R . .
C5 C -0.1439(4) 0.5080(4) 0.9214(4) 0.056(2) Uani 1 1 d . . .
H5 H -0.1738 0.5192 0.9327 0.067 Uiso 1 1 calc R . .
C6 C -0.1476(4) 0.5351(4) 0.8709(4) 0.054(2) Uani 1 1 d . . .
H6 H -0.1796 0.5656 0.8485 0.064 Uiso 1 1 calc R . .
C7 C -0.1059(4) 0.5457(4) 0.7981(4) 0.059(2) Uani 1 1 d . . .
H7 H -0.1377 0.5756 0.7736 0.071 Uiso 1 1 calc R . .
C8 C -0.0610(4) 0.5286(4) 0.7830(4) 0.057(2) Uani 1 1 d . . .
H8 H -0.0623 0.5478 0.7486 0.068 Uiso 1 1 calc R . .
C9 C -0.0126(4) 0.4825(4) 0.8181(3) 0.0434(18) Uani 1 1 d . . .
H9 H 0.0166 0.4709 0.8059 0.052 Uiso 1 1 calc R . .
C10 C -0.0082(3) 0.4548(3) 0.8696(3) 0.0329(15) Uani 1 1 d . . .
C11 C -0.0544(3) 0.4736(3) 0.8857(3) 0.0341(15) Uani 1 1 d . . .
C12 C -0.0503(3) 0.4465(3) 0.9396(3) 0.0338(15) Uani 1 1 d . . .
C13 C -0.0939(4) 0.4612(4) 0.9588(4) 0.0477(19) Uani 1 1 d . . .
C14 C -0.1041(4) 0.5186(4) 0.8501(4) 0.0474(19) Uani 1 1 d . . .
C15 C 0.1088(3) 0.3927(3) 0.8895(3) 0.0307(14) Uani 1 1 d . . .
C16 C 0.1594(3) 0.4354(4) 0.9124(3) 0.0368(16) Uani 1 1 d . . .
C17 C 0.1966(3) 0.4475(4) 0.8866(3) 0.0472(19) Uani 1 1 d . . .
C18 C 0.1831(3) 0.4153(4) 0.8330(3) 0.0456(19) Uani 1 1 d . . .
C19 C 0.1332(3) 0.3723(3) 0.8078(3) 0.0379(16) Uani 1 1 d . . .
C20 C 0.0985(3) 0.3612(3) 0.8365(3) 0.0363(16) Uani 1 1 d . . .
C21 C 0.0990(3) 0.1651(3) 0.8979(3) 0.0364(16) Uani 1 1 d . . .
H21 H 0.0664 0.1504 0.861 0.044 Uiso 1 1 calc R . .
C22 C 0.1541(3) 0.1287(3) 0.9239(3) 0.0374(16) Uani 1 1 d . . .
C23 C 0.2022(4) 0.1501(4) 0.9802(4) 0.053(2) Uani 1 1 d . . .
H23 H 0.2398 0.1264 0.9993 0.063 Uiso 1 1 calc R . .
C24 C 0.1931(4) 0.2072(4) 1.0069(4) 0.0492(19) Uani 1 1 d . . .
H24 H 0.2242 0.2215 1.0448 0.059 Uiso 1 1 calc R . .
C25 C 0.1369(3) 0.2436(4) 0.9769(3) 0.0353(15) Uani 1 1 d . . .
C26 C 0.1637(4) 0.0687(4) 0.8930(4) 0.0462(19) Uani 1 1 d . . .
C27 C 0.0524(3) 0.1237(4) 1.0319(3) 0.049(2) Uani 1 1 d . . .
H27 H 0.0386 0.1653 1.0386 0.059 Uiso 1 1 calc R . .
C28 C 0.1018(4) 0.0901(5) 1.0811(4) 0.057(2) Uani 1 1 d . . .
H28 H 0.1207 0.1099 1.1195 0.068 Uiso 1 1 calc R . .
C29 C 0.1220(4) 0.0283(5) 1.0723(4) 0.055(2) Uani 1 1 d . . .
H29 H 0.154 0.0053 1.1048 0.065 Uiso 1 1 calc R . .
C30 C 0.1116(4) -0.0634(5) 1.0010(4) 0.061(2) Uani 1 1 d . . .
H30 H 0.1432 -0.0886 1.0318 0.073 Uiso 1 1 calc R . .
C31 C 0.0823(4) -0.0878(4) 0.9434(5) 0.060(2) Uani 1 1 d . . .
H31 H 0.0949 -0.1294 0.9355 0.072 Uiso 1 1 calc R . .
C32 C 0.0006(4) -0.0753(4) 0.8338(5) 0.063(2) Uani 1 1 d . . .
H32 H 0.0119 -0.1165 0.8238 0.075 Uiso 1 1 calc R . .
C33 C -0.0474(4) -0.0371(4) 0.7897(4) 0.061(2) Uani 1 1 d . . .
H33 H -0.067 -0.0521 0.7496 0.073 Uiso 1 1 calc R . .
C34 C -0.0672(3) 0.0235(4) 0.8040(4) 0.0449(18) Uani 1 1 d . . .
H34 H -0.1014 0.0464 0.7739 0.054 Uiso 1 1 calc R . .
C35 C -0.0369(3) 0.0501(3) 0.8623(3) 0.0392(17) Uani 1 1 d . . .
C36 C 0.0135(3) 0.0111(4) 0.9074(4) 0.0425(18) Uani 1 1 d . . .
C37 C 0.0449(3) 0.0365(4) 0.9673(3) 0.0411(17) Uani 1 1 d . . .
C38 C 0.0943(4) 0.0005(4) 1.0144(4) 0.0477(19) Uani 1 1 d . . .
C39 C 0.0324(4) -0.0515(4) 0.8940(4) 0.050(2) Uani 1 1 d . . .
C40 C -0.1305(3) 0.1587(3) 0.8190(3) 0.0350(15) Uani 1 1 d . . .
C41 C -0.1883(3) 0.1596(3) 0.8164(3) 0.0363(16) Uani 1 1 d . . .
C42 C -0.2429(4) 0.1821(4) 0.7667(4) 0.0479(19) Uani 1 1 d . . .
C43 C -0.2407(4) 0.2050(4) 0.7163(3) 0.0474(19) Uani 1 1 d . . .
C44 C -0.1855(4) 0.2031(4) 0.7156(3) 0.0452(18) Uani 1 1 d . . .
C45 C -0.1318(3) 0.1805(3) 0.7659(3) 0.0402(17) Uani 1 1 d . . .
C46 C -0.1780(3) 0.3512(4) 0.8310(3) 0.0415(17) Uani 1 1 d . A .
H46 H -0.1801 0.3759 0.7985 0.05 Uiso 1 1 calc R . .
C47 C -0.2285(3) 0.3529(4) 0.8419(3) 0.0480(19) Uani 1 1 d . . .
C48 C -0.2242(4) 0.3160(5) 0.8905(4) 0.065(3) Uani 1 1 d . A .
H48 H -0.2572 0.316 0.899 0.078 Uiso 1 1 calc R . .
C49 C -0.1719(4) 0.2796(4) 0.9257(4) 0.054(2) Uani 1 1 d . . .
H49 H -0.1683 0.2553 0.959 0.065 Uiso 1 1 calc R A .
C50 C -0.1238(3) 0.2793(3) 0.9115(3) 0.0358(15) Uani 1 1 d . A .
C51 C -0.2845(5) 0.3903(6) 0.8026(5) 0.105(2) Uani 0.7 1 d PD A 1
F4 F -0.2747(4) 0.4477(5) 0.7765(4) 0.105(2) Uani 0.7 1 d PD A 1
F5 F -0.3247(4) 0.3575(5) 0.7521(4) 0.105(2) Uani 0.7 1 d PD A 1
F6 F -0.3158(4) 0.4172(6) 0.8279(5) 0.105(2) Uani 0.7 1 d PD A 1
C51B C -0.2845(5) 0.3903(6) 0.8026(5) 0.105(2) Uani 0.3 1 d PD A 2
F4B F -0.2994(10) 0.3952(15) 0.7443(8) 0.105(2) Uani 0.3 1 d PD A 2
F5B F -0.3377(8) 0.3506(10) 0.7926(10) 0.105(2) Uani 0.3 1 d PD A 2
F6B F -0.2937(10) 0.4485(11) 0.8261(11) 0.105(2) Uani 0.3 1 d PD A 2
F1 F 0.1124(2) 0.0501(2) 0.8436(2) 0.0697(14) Uani 1 1 d . . .
F2 F 0.1841(2) 0.0145(2) 0.9292(2) 0.0663(13) Uani 1 1 d . . .
F3 F 0.2073(2) 0.0804(2) 0.8765(3) 0.0739(15) Uani 1 1 d . . .
F16 F 0.17634(18) 0.4691(2) 0.96580(19) 0.0510(11) Uani 1 1 d . . .
F17 F 0.2450(2) 0.4909(3) 0.9119(2) 0.0763(17) Uani 1 1 d . . .
F18 F 0.2184(2) 0.4268(3) 0.8064(2) 0.0651(14) Uani 1 1 d . . .
F19 F 0.1191(2) 0.3411(2) 0.75494(18) 0.0514(11) Uani 1 1 d . . .
F20 F 0.0495(2) 0.3179(2) 0.80761(19) 0.0531(12) Uani 1 1 d . . .
F41 F -0.19495(19) 0.1374(2) 0.86411(19) 0.0500(11) Uani 1 1 d . . .
F42 F -0.2973(2) 0.1838(2) 0.7680(2) 0.0621(13) Uani 1 1 d . . .
F43 F -0.2930(2) 0.2281(3) 0.6673(2) 0.0709(14) Uani 1 1 d . . .
F44 F -0.1823(2) 0.2254(2) 0.66569(18) 0.0608(13) Uani 1 1 d . . .
F45 F -0.0781(2) 0.1810(2) 0.76204(18) 0.0479(10) Uani 1 1 d . . .

loop_
_atom_site_aniso_label
_atom_site_aniso_U_11
_atom_site_aniso_U_22
_atom_site_aniso_U_33
_atom_site_aniso_U_23
_atom_site_aniso_U_13
_atom_site_aniso_U_12
Pt1 0.03284(14) 0.03181(14) 0.03248(14) -0.00398(11) 0.01993(12) 0.00259(11)
Pt2 0.03351(15) 0.03501(15) 0.03495(15) 0.00626(11) 0.01642(12) -0.00236(11)
Pb1 0.02866(13) 0.03374(14) 0.03561(14) -0.00138(11) 0.01730(11) 0.00243(11)
S1 0.0456(11) 0.0496(11) 0.0334(10) -0.0012(8) 0.0180(9) 0.0132(9)
S2 0.0530(12) 0.0389(10) 0.0347(10) 0.0047(8) 0.0153(9) 0.0019(9)
N1 0.040(3) 0.033(3) 0.045(4) -0.014(3) 0.030(3) -0.005(3)
N2 0.025(3) 0.038(3) 0.035(3) 0.005(3) 0.014(3) 0.007(2)
N3 0.035(3) 0.050(4) 0.039(4) 0.010(3) 0.020(3) -0.003(3)
N4 0.033(3) 0.034(3) 0.035(3) -0.002(2) 0.018(3) 0.000(2)
C2 0.050(4) 0.042(4) 0.039(4) -0.005(3) 0.028(4) -0.004(3)
C3 0.067(6) 0.053(5) 0.052(5) -0.009(4) 0.044(5) -0.005(4)
C4 0.055(5) 0.059(5) 0.057(5) -0.016(4) 0.041(4) -0.005(4)
C5 0.050(5) 0.051(5) 0.071(6) -0.016(4) 0.033(5) 0.011(4)
C6 0.048(5) 0.051(5) 0.063(6) -0.009(4) 0.028(4) 0.016(4)
C7 0.064(6) 0.050(5) 0.060(6) 0.010(4) 0.028(5) 0.027(4)
C8 0.072(6) 0.056(5) 0.045(5) 0.017(4) 0.031(5) 0.016(4)
C9 0.052(5) 0.044(4) 0.042(4) 0.006(3) 0.030(4) 0.009(4)
C10 0.032(4) 0.028(3) 0.036(4) -0.003(3) 0.015(3) 0.003(3)
C11 0.035(4) 0.030(4) 0.041(4) -0.007(3) 0.020(3) 0.001(3)
C12 0.038(4) 0.031(4) 0.040(4) -0.011(3) 0.025(3) 0.000(3)
C13 0.053(5) 0.049(5) 0.054(5) -0.025(4) 0.036(4) -0.011(4)
C14 0.048(5) 0.038(4) 0.055(5) -0.003(4) 0.024(4) 0.009(4)
C15 0.029(3) 0.040(4) 0.026(3) 0.000(3) 0.015(3) 0.005(3)
C16 0.032(4) 0.047(4) 0.035(4) -0.018(3) 0.019(3) -0.001(3)
C17 0.032(4) 0.063(5) 0.052(5) -0.020(4) 0.024(4) -0.012(4)
C18 0.040(4) 0.061(5) 0.050(5) -0.008(4) 0.033(4) -0.004(4)
C19 0.045(4) 0.040(4) 0.033(4) -0.009(3) 0.023(3) 0.002(3)
C20 0.034(4) 0.036(4) 0.038(4) -0.006(3) 0.017(3) -0.006(3)
C21 0.037(4) 0.036(4) 0.041(4) 0.003(3) 0.022(3) -0.001(3)
C22 0.042(4) 0.030(4) 0.050(4) 0.002(3) 0.029(4) 0.003(3)
C23 0.045(5) 0.050(5) 0.059(5) 0.003(4) 0.021(4) 0.015(4)
C24 0.040(4) 0.052(5) 0.046(5) -0.002(4) 0.012(4) 0.008(4)
C25 0.030(4) 0.045(4) 0.034(4) 0.004(3) 0.017(3) 0.002(3)
C26 0.049(5) 0.036(4) 0.066(5) 0.004(4) 0.038(4) 0.006(4)
C27 0.041(4) 0.065(5) 0.038(4) 0.012(4) 0.015(4) 0.005(4)
C28 0.036(4) 0.089(7) 0.045(5) 0.017(4) 0.018(4) -0.004(4)
C29 0.039(4) 0.078(6) 0.054(5) 0.029(5) 0.029(4) 0.009(4)
C30 0.048(5) 0.070(6) 0.071(6) 0.034(5) 0.033(5) 0.013(4)
C31 0.059(6) 0.042(5) 0.087(7) 0.027(5) 0.041(5) 0.018(4)
C32 0.058(6) 0.040(5) 0.093(7) -0.006(5) 0.039(6) -0.003(4)
C33 0.061(6) 0.050(5) 0.067(6) -0.004(4) 0.027(5) -0.003(4)
C34 0.040(4) 0.039(4) 0.055(5) 0.003(4) 0.022(4) 0.000(3)
C35 0.034(4) 0.033(4) 0.048(4) 0.010(3) 0.018(3) -0.003(3)
C36 0.039(4) 0.039(4) 0.057(5) 0.012(4) 0.030(4) -0.005(3)
C37 0.037(4) 0.039(4) 0.056(5) 0.015(4) 0.029(4) -0.001(3)
C38 0.041(4) 0.057(5) 0.056(5) 0.019(4) 0.032(4) 0.002(4)
C39 0.049(5) 0.040(4) 0.072(6) 0.011(4) 0.039(5) 0.000(4)
C40 0.040(4) 0.028(3) 0.033(4) 0.001(3) 0.014(3) -0.007(3)
C41 0.036(4) 0.032(4) 0.034(4) -0.001(3) 0.013(3) -0.004(3)
C42 0.044(5) 0.044(5) 0.048(5) -0.011(4) 0.016(4) -0.009(4)
C43 0.046(5) 0.047(5) 0.031(4) 0.001(3) 0.005(4) -0.001(4)
C44 0.061(5) 0.037(4) 0.030(4) -0.001(3) 0.017(4) -0.004(4)
C45 0.048(4) 0.034(4) 0.036(4) 0.001(3) 0.018(4) -0.002(3)
C46 0.045(4) 0.044(4) 0.033(4) -0.005(3) 0.018(4) 0.003(3)
C47 0.036(4) 0.068(5) 0.042(4) -0.010(4) 0.020(4) 0.004(4)
C48 0.049(5) 0.098(7) 0.066(6) -0.018(5) 0.042(5) -0.008(5)
C49 0.052(5) 0.074(6) 0.047(5) -0.002(4) 0.032(4) -0.006(4)
C50 0.037(4) 0.041(4) 0.030(4) -0.006(3) 0.017(3) -0.008(3)
C51 0.060(3) 0.132(5) 0.091(3) -0.009(3) 0.012(3) 0.044(3)
F4 0.060(3) 0.132(5) 0.091(3) -0.009(3) 0.012(3) 0.044(3)
F5 0.060(3) 0.132(5) 0.091(3) -0.009(3) 0.012(3) 0.044(3)
F6 0.060(3) 0.132(5) 0.091(3) -0.009(3) 0.012(3) 0.044(3)
C51B 0.060(3) 0.132(5) 0.091(3) -0.009(3) 0.012(3) 0.044(3)
F4B 0.060(3) 0.132(5) 0.091(3) -0.009(3) 0.012(3) 0.044(3)
F5B 0.060(3) 0.132(5) 0.091(3) -0.009(3) 0.012(3) 0.044(3)
F6B 0.060(3) 0.132(5) 0.091(3) -0.009(3) 0.012(3) 0.044(3)
F1 0.064(3) 0.063(3) 0.070(3) -0.023(3) 0.023(3) 0.010(3)
F2 0.095(4) 0.031(2) 0.077(3) 0.008(2) 0.045(3) 0.014(2)
F3 0.090(4) 0.055(3) 0.122(5) -0.007(3) 0.087(4) 0.005(3)
F16 0.039(2) 0.069(3) 0.052(3) -0.030(2) 0.027(2) -0.012(2)
F17 0.053(3) 0.112(4) 0.082(4) -0.053(3) 0.047(3) -0.040(3)
F18 0.052(3) 0.099(4) 0.066(3) -0.029(3) 0.046(3) -0.025(3)
F19 0.060(3) 0.066(3) 0.038(2) -0.017(2) 0.032(2) -0.012(2)
F20 0.064(3) 0.062(3) 0.048(3) -0.024(2) 0.039(2) -0.029(2)
F41 0.045(2) 0.060(3) 0.048(3) 0.011(2) 0.025(2) -0.008(2)
F42 0.035(3) 0.072(3) 0.068(3) -0.002(3) 0.015(2) -0.006(2)
F43 0.059(3) 0.076(4) 0.046(3) 0.007(2) 0.000(2) 0.008(3)
F44 0.088(4) 0.058(3) 0.032(2) 0.006(2) 0.026(2) -0.002(3)
F45 0.058(3) 0.048(3) 0.046(2) 0.000(2) 0.031(2) -0.005(2)

loop_
_atom_type_symbol
_atom_type_description
_atom_type_scat_dispersion_real
_atom_type_scat_dispersion_imag
_atom_type_scat_source
C C 0.0033 0.0016 'International Tables Vol C Tables 4.2.6.8 and 6.1.1.4'
H H 0 0 'International Tables Vol C Tables 4.2.6.8 and 6.1.1.4'
N N 0.0061 0.0033 'International Tables Vol C Tables 4.2.6.8 and 6.1.1.4'
F F 0.0171 0.0103 'International Tables Vol C Tables 4.2.6.8 and 6.1.1.4'
S S 0.1246 0.1234 'International Tables Vol C Tables 4.2.6.8 and 6.1.1.4'
Pt Pt -1.7033 8.3905 'International Tables Vol C Tables 4.2.6.8 and 6.1.1.4'
Pb Pb -3.3944 10.1111 'International Tables Vol C Tables 4.2.6.8 and 6.1.1.4'

loop_
_geom_angle_atom_site_label_1
_geom_angle_atom_site_label_2
_geom_angle_atom_site_label_3
_geom_angle
C15 Pt1 C10 91.6(3)
C15 Pt1 N1 170.8(2)
C10 Pt1 N1 81.7(2)
C15 Pt1 S1 92.46(18)
C10 Pt1 S1 174.86(18)
N1 Pt1 S1 93.88(17)
C15 Pt1 Pb1 97.73(19)
C10 Pt1 Pb1 93.35(18)
N1 Pt1 Pb1 89.07(14)
S1 Pt1 Pb1 89.20(5)
C35 Pt2 C40 93.1(3)
C35 Pt2 N3 81.8(3)
C40 Pt2 N3 173.8(2)
C35 Pt2 S2 170.3(2)
C40 Pt2 S2 96.46(19)
N3 Pt2 S2 88.71(18)
C35 Pt2 Pb1 120.53(19)
C40 Pt2 Pb1 79.57(18)
N3 Pt2 Pb1 106.08(16)
S2 Pt2 Pb1 60.22(5)
N2 Pb1 N4 153.15(16)
N2 Pb1 Pt1 81.43(13)
N4 Pb1 Pt1 97.82(11)
N2 Pb1 S2 97.29(13)
N4 Pb1 S2 56.31(12)
Pt1 Pb1 S2 101.02(4)
N2 Pb1 Pt2 81.27(12)
N4 Pb1 Pt2 83.12(11)
Pt1 Pb1 Pt2 141.538(12)
S2 Pb1 Pt2 48.01(4)
C25 S1 Pt1 108.1(2)
C50 S2 Pt2 109.9(2)
C50 S2 Pb1 87.5(2)
Pt2 S2 Pb1 71.78(5)
C2 N1 C12 118.8(5)
C2 N1 Pt1 129.0(5)
C12 N1 Pt1 112.2(4)
C25 N2 C21 120.1(6)
C25 N2 Pb1 122.6(4)
C21 N2 Pb1 117.2(4)
C27 N3 C37 118.7(7)
C27 N3 Pt2 129.2(5)
C37 N3 Pt2 111.9(5)
C50 N4 C46 119.3(6)
C50 N4 Pb1 99.3(4)
C46 N4 Pb1 141.1(4)
N1 C2 C3 122.2(7)
N1 C2 H2 118.9
C3 C2 H2 118.9
C4 C3 C2 120.5(7)
C4 C3 H3 119.8
C2 C3 H3 119.8
C3 C4 C13 119.5(7)
C3 C4 H4 120.3
C13 C4 H4 120.3
C6 C5 C13 120.9(7)
C6 C5 H5 119.5
C13 C5 H5 119.5
C5 C6 C14 122.4(7)
C5 C6 H6 118.8
C14 C6 H6 118.8
C8 C7 C14 120.1(7)
C8 C7 H7 120
C14 C7 H7 120
C7 C8 C9 121.9(7)
C7 C8 H8 119.1
C9 C8 H8 119.1
C10 C9 C8 120.6(7)
C10 C9 H9 119.7
C8 C9 H9 119.7
C9 C10 C11 117.3(6)
C9 C10 Pt1 131.2(5)
C11 C10 Pt1 111.4(5)
C12 C11 C14 119.0(6)
C12 C11 C10 118.5(6)
C14 C11 C10 122.6(6)
N1 C12 C13 121.1(6)
N1 C12 C11 116.2(5)
C13 C12 C11 122.7(7)
C12 C13 C4 117.9(7)
C12 C13 C5 116.8(7)
C4 C13 C5 125.3(7)
C7 C14 C11 117.5(7)
C7 C14 C6 124.4(7)
C11 C14 C6 118.1(7)
C16 C15 C20 112.9(6)
C16 C15 Pt1 118.6(4)
C20 C15 Pt1 128.3(5)
C17 C16 F16 115.1(6)
C17 C16 C15 125.4(6)
F16 C16 C15 119.5(5)
F17 C17 C16 121.4(6)
F17 C17 C18 119.6(6)
C16 C17 C18 118.9(7)
F18 C18 C19 121.3(6)
F18 C18 C17 120.2(7)
C19 C18 C17 118.6(6)
F19 C19 C18 119.1(6)
F19 C19 C20 121.2(6)
C18 C19 C20 119.8(6)
F20 C20 C19 115.3(6)
F20 C20 C15 120.1(6)
C19 C20 C15 124.5(6)
N2 C21 C22 122.5(7)
N2 C21 H21 118.7
C22 C21 H21 118.7
C21 C22 C23 118.3(6)
C21 C22 C26 121.8(7)
C23 C22 C26 119.9(6)
C24 C23 C22 118.9(7)
C24 C23 H23 120.6
C22 C23 H23 120.6
C23 C24 C25 119.9(7)
C23 C24 H24 120
C25 C24 H24 120
N2 C25 C24 120.2(6)
N2 C25 S1 120.9(5)
C24 C25 S1 118.9(5)
F1 C26 F2 107.0(6)
F1 C26 F3 107.1(7)
F2 C26 F3 105.1(6)
F1 C26 C22 113.0(6)
F2 C26 C22 112.1(6)
F3 C26 C22 112.1(6)
N3 C27 C28 122.0(8)
N3 C27 H27 119
C28 C27 H27 119
C29 C28 C27 119.8(8)
C29 C28 H28 120.1
C27 C28 H28 120.1
C28 C29 C38 119.2(8)
C28 C29 H29 120.4
C38 C29 H29 120.4
C31 C30 C38 120.2(8)
C31 C30 H30 119.9
C38 C30 H30 119.9
C30 C31 C39 122.4(8)
C30 C31 H31 118.8
C39 C31 H31 118.8
C33 C32 C39 119.7(8)
C33 C32 H32 120.1
C39 C32 H32 120.1
C32 C33 C34 121.4(8)
C32 C33 H33 119.3
C34 C33 H33 119.3
C35 C34 C33 121.4(7)
C35 C34 H34 119.3
C33 C34 H34 119.3
C34 C35 C36 116.9(7)
C34 C35 Pt2 131.4(5)
C36 C35 Pt2 111.7(5)
C37 C36 C39 119.4(7)
C37 C36 C35 118.3(7)
C39 C36 C35 122.3(7)
N3 C37 C38 122.2(7)
N3 C37 C36 116.2(6)
C38 C37 C36 121.6(7)
C29 C38 C37 118.0(8)
C29 C38 C30 123.3(8)
C37 C38 C30 118.6(8)
C32 C39 C36 118.3(8)
C32 C39 C31 124.0(8)
C36 C39 C31 117.7(8)
C41 C40 C45 113.8(6)
C41 C40 Pt2 120.2(5)
C45 C40 Pt2 125.9(5)
F41 C41 C40 120.7(6)
F41 C41 C42 115.2(6)
C40 C41 C42 124.1(7)
F42 C42 C43 119.7(7)
F42 C42 C41 121.1(7)
C43 C42 C41 119.2(7)
F43 C43 C44 120.2(7)
F43 C43 C42 120.7(7)
C44 C43 C42 119.1(7)
C43 C44 F44 120.1(7)
C43 C44 C45 120.3(7)
F44 C44 C45 119.6(7)
F45 C45 C44 116.9(6)
F45 C45 C40 119.7(6)
C44 C45 C40 123.4(7)
N4 C46 C47 121.9(7)
N4 C46 H46 119
C47 C46 H46 119
C48 C47 C46 117.8(7)
C48 C47 C51 121.1(8)
C46 C47 C51 121.0(8)
C49 C48 C47 120.1(7)
C49 C48 H48 120
C47 C48 H48 120
C48 C49 C50 119.0(8)
C48 C49 H49 120.5
C50 C49 H49 120.5
N4 C50 C49 121.9(7)
N4 C50 S2 116.6(5)
C49 C50 S2 121.5(6)
F6 C51 F5 108.7(10)
F6 C51 F4 100.0(10)
F5 C51 F4 99.2(10)
F6 C51 C47 116.8(10)
F5 C51 C47 115.1(9)
F4 C51 C47 114.7(10)

loop_
_geom_bond_atom_site_label_1
_geom_bond_atom_site_label_2
_geom_bond_distance
Pt1 C15 2.036(6)
Pt1 C10 2.038(6)
Pt1 N1 2.094(5)
Pt1 S1 2.3810(18)
Pt1 Pb1 2.7774(4)
Pt2 C35 2.003(7)
Pt2 C40 2.030(7)
Pt2 N3 2.103(6)
Pt2 S2 2.4160(19)
Pt2 Pb1 3.0877(4)
Pb1 N2 2.495(5)
Pb1 N4 2.775(5)
Pb1 S2 2.8214(19)
S1 C25 1.741(7)
S2 C50 1.766(7)
N1 C2 1.325(8)
N1 C12 1.387(8)
N2 C25 1.340(8)
N2 C21 1.344(8)
N3 C27 1.319(9)
N3 C37 1.365(9)
N4 C50 1.325(8)
N4 C46 1.335(9)
C2 C3 1.375(10)
C2 H2 0.93
C3 C4 1.358(11)
C3 H3 0.93
C4 C13 1.405(11)
C4 H4 0.93
C5 C6 1.341(11)
C5 C13 1.453(11)
C5 H5 0.93
C6 C14 1.431(10)
C6 H6 0.93
C7 C8 1.366(11)
C7 C14 1.395(11)
C7 H7 0.93
C8 C9 1.411(10)
C8 H8 0.93
C9 C10 1.361(9)
C9 H9 0.93
C10 C11 1.422(9)
C11 C12 1.414(9)
C11 C14 1.417(10)
C12 C13 1.398(9)
C15 C16 1.371(9)
C15 C20 1.379(9)
C16 C17 1.368(9)
C16 F16 1.370(7)
C17 F17 1.344(8)
C17 C18 1.379(10)
C18 F18 1.345(7)
C18 C19 1.362(10)
C19 F19 1.350(7)
C19 C20 1.372(9)
C20 F20 1.358(7)
C21 C22 1.379(9)
C21 H21 0.93
C22 C23 1.400(10)
C22 C26 1.494(10)
C23 C24 1.382(10)
C23 H23 0.93
C24 C25 1.403(10)
C24 H24 0.93
C26 F1 1.320(9)
C26 F2 1.332(8)
C26 F3 1.337(8)
C27 C28 1.408(11)
C27 H27 0.93
C28 C29 1.370(12)
C28 H28 0.93
C29 C38 1.389(11)
C29 H29 0.93
C30 C31 1.356(12)
C30 C38 1.417(12)
C30 H30 0.93
C31 C39 1.441(11)
C31 H31 0.93
C32 C33 1.384(12)
C32 C39 1.406(12)
C32 H32 0.93
C33 C34 1.399(11)
C33 H33 0.93
C34 C35 1.388(10)
C34 H34 0.93
C35 C36 1.428(10)
C36 C37 1.410(11)
C36 C39 1.413(10)
C37 C38 1.408(10)
C40 C41 1.384(9)
C40 C45 1.389(9)
C41 F41 1.358(8)
C41 C42 1.388(10)
C42 F42 1.347(9)
C42 C43 1.371(11)
C43 F43 1.355(8)
C43 C44 1.361(11)
C44 F44 1.367(8)
C44 C45 1.383(10)
C45 F45 1.363(8)
C46 C47 1.389(10)
C46 H46 0.93
C47 C48 1.382(12)
C47 C51 1.442(12)
C48 C49 1.355(12)
C48 H48 0.93
C49 C50 1.385(10)
C49 H49 0.93
C51 F6 1.320(12)
C51 F5 1.338(12)
C51 F4 1.384(13)

loop_
_platon_squeeze_void_nr
_platon_squeeze_void_average_x
_platon_squeeze_void_average_y
_platon_squeeze_void_average_z
_platon_squeeze_void_volume
_platon_squeeze_void_count_electrons
_platon_squeeze_void_content
1 0.354 0.250 0.604 835 135 3.5CH2CL2
2 0.000 0.094 0.750 7 1 ' '
3 0.500 0.406 0.250 7 1 ' '
4 0.132 0.750 0.882 835 135 3.5CH2CL2
5 0.500 0.594 0.750 7 1 ' '
6 0.000 0.906 0.250 7 1 ' '
